data_4322699
loop_
_publ_author_name
'M. Carmen Barral'
'Reyes Jim\'enez-Aparicio'
'Jos\'e L. Priego'
'Elia C. Royer'
'Francisco A. Urbanos'
'Ulises Amador'

_publ_contact_author_address
; Dipartimento di Chimica Generale ed Inorganica,
  Chimica Analitica, Chimica Fisica
  Universit\`a degli Studi di Parma
  Viale delle Scienze 78
  I-43100 Parma
  Italy
;
_publ_contact_author_email nardelli@ipruniv.cce.unipr.it
_publ_contact_author_fax '[01039]521 905 557'
_publ_contact_author_name 'Prof. Mario Nardelli'
_publ_contact_author_phone '[01039]521 905 433'
_publ_section_title
;
 Diruthenium(II,III) Carboxylate Compounds: Existence of both Polymeric
 and Ionic Forms in Solution and Solid State
;
_journal_name_full 'Inorganic Chemistry'
_journal_page_first 1413
_journal_page_last 1416
_journal_paper_doi 10.1021/ic9708024
_journal_volume 37
_journal_year 1998
_chemical_compound_source ?
_chemical_formula_sum 'C32 H60 Cl2 O26 Ru4'
_chemical_formula_weight 1336.00
_chemical_name_systematic ?
_space_group_IT_number 2
_symmetry_space_group_name_Hall '-P 1'
_symmetry_space_group_name_H-M 'P -1'
_audit_creation_method PARSTCIF
_cell_angle_alpha 64.48(4)
_cell_angle_beta 101.34(4)
_cell_angle_gamma 92.91(5)
_cell_formula_units_Z 2.00
_cell_length_a 13.826(5)
_cell_length_b 14.116(2)
_cell_length_c 14.636(2)
_cell_volume 2525.6(14)
_diffrn_radiation_wavelength 0.71069
_diffrn_reflns_reduction_process ?
_exptl_absorpt_coefficient_mu 1.3594
_exptl_crystal_density_diffrn 1.7568
_exptl_crystal_description ?
_exptl_crystal_F_000 1340.0
_cod_data_source_file ic9708024.cif
_cod_data_source_block (I)
_cod_depositor_comments
;
 Changing the _atom_site_occupancy data item value from '.' to '1'
 for all fully occupied atom sites.

 Antanas Vaitkus,
 2017-02-19

 Marking attached hydrogen atoms.

 Antanas Vaitkus,
 2017-02-17
;
_cod_original_cell_volume 2526.(1)
_cod_original_sg_symbol_H-M ' P -1 '
_cod_original_formula_sum 'Ru4 Cl2 O26 C32 H60 '
_cod_database_code 4322699

loop_
_symmetry_equiv_pos_as_xyz
x,y,z
-x,-y,-z

loop_
_atom_site_label
_atom_site_fract_x
_atom_site_fract_y
_atom_site_fract_z
_atom_site_U_iso_or_equiv
_atom_site_adp_type
_atom_site_type_symbol
_atom_site_calc_flag
_atom_site_occupancy
_atom_site_disorder_group
_atom_site_attached_hydrogens
Ru1 0.07090(4) 0.01260(4) 0.46840(4) 0.0311(8) Uani Ru . 1 . 0
Ru2 0.41720(4) 0.01410(4) 0.46830(4) 0.0313(8) Uani Ru . 1 . 0
Ru3 0.03600(4) 0.46810(5) 0.45550(5) 0.0377(7) Uani Ru . 1 . 0
Ru4 0.44550(5) 0.52700(5) 0.92270(5) 0.0371(7) Uani Ru . 1 . 0
Cl1 0.2314(1) 0.0472(2) 0.3983(2) 0.0376(8) Uani Cl . 1 . 0
Cl2 0.3353(2) 0.5930(2) 0.7488(2) 0.0523(8) Uani Cl . 1 . 0
O1 0.0170(4) 0.1583(4) 0.3622(4) 0.0315(22) Uani O . 1 . 0
O2 -0.1213(4) 0.1318(4) 0.4251(4) 0.0311(22) Uani O . 1 . 0
O3 0.1286(4) 0.0747(4) 0.5658(4) 0.0321(24) Uani O . 1 . 0
O4 -0.0093(4) 0.0517(4) 0.6286(4) 0.0323(23) Uani O . 1 . 0
O5 0.4444(4) 0.0667(4) 0.3234(4) 0.0348(20) Uani O . 1 . 0
O6 0.6055(4) 0.0369(4) 0.3872(4) 0.0327(24) Uani O . 1 . 0
O7 0.5703(4) -0.1635(4) 0.5474(4) 0.0346(22) Uani O . 1 . 0
O8 0.4087(4) -0.1351(4) 0.4853(4) 0.0362(22) Uani O . 1 . 0
O9 -0.0691(4) 0.5444(4) 0.3294(4) 0.0419(22) Uani O . 1 . 0
O10 -0.1410(4) 0.6055(4) 0.4177(4) 0.0373(22) Uani O . 1 . 0
O11 -0.0523(4) 0.3435(4) 0.4963(4) 0.0352(22) Uani O . 1 . 0
O12 -0.1222(4) 0.4064(4) 0.5845(4) 0.0367(21) Uani O . 1 . 0
O13 0.1032(4) 0.3994(4) 0.3692(4) 0.0510(23) Uani O . 1 . 0
O14 0.3455(4) 0.4275(4) 0.9951(4) 0.0378(22) Uani O . 1 . 0
O15 0.4522(4) 0.3752(4) 1.1454(4) 0.0368(22) Uani O . 1 . 0
O16 0.3900(4) 0.6395(4) 0.9517(4) 0.0373(23) Uani O . 1 . 0
O17 0.4973(4) 0.5881(4) 1.1011(4) 0.0456(24) Uani O . 1 . 0
O18 -0.0404(4) 0.3567(4) 0.2330(4) 0.0374(23) Uani O . 1 . 0
O19 0.0611(5) 0.1756(6) 0.7291(5) 0.0723(34) Uani O . 1 . 0
O20 0.4800(5) 0.1555(5) 0.1256(4) 0.0582(29) Uani O . 1 . 0
O21 0.5640(4) -0.3587(4) 0.5680(5) 0.0558(29) Uani O . 1 . 0
O22 -0.2777(4) 0.7200(4) 0.2472(4) 0.0469(24) Uani O . 1 . 0
O23 -0.2459(5) 0.2486(5) 0.6343(6) 0.0830(37) Uani O . 1 . 0
O24 0.3125(6) 0.7942(6) 0.9857(6) 0.0824(37) Uani O . 1 . 0
O25 0.2055(5) 0.3182(6) 1.0935(6) 0.0768(37) Uani O . 1 . 0
O26 0.2512(5) 0.2589(5) 0.4655(7) 0.0861(40) Uani O . 1 . 0
C1 -0.0681(5) 0.1868(6) 0.3627(6) 0.0325(34) Uani C . 1 . 0
C2 -0.1109(6) 0.2923(6) 0.2860(6) 0.0413(31) Uani C . 1 . 0
C3 -0.0858(7) 0.4525(8) 0.1482(8) 0.0565(8) Uani C . 1 . 0
C4 -0.0067(8) 0.5269(9) 0.1148(9) 0.0718(8) Uani C . 1 . 0
C5 0.0761(5) 0.0851(6) 0.6227(6) 0.0311(30) Uani C . 1 . 0
C6 0.1241(6) 0.1436(7) 0.6841(7) 0.0585(42) Uani C . 1 . 0
C7 0.0565(9) 0.1081(10) 0.8281(10) 0.0855(8) Uani C . 1 . 0
C8 0.0030(10) 0.1680(11) 0.8719(11) 0.0948(8) Uani C . 1 . 0
C9 0.5334(6) 0.0726(6) 0.3130(6) 0.0350(30) Uani C . 1 . 0
C10 0.5599(6) 0.1291(8) 0.2085(6) 0.0492(37) Uani C . 1 . 0
C11 0.4501(9) 0.0717(10) 0.1030(10) 0.0819(8) Uani C . 1 . 0
C12 0.3697(10) 0.1085(10) 0.0110(10) 0.0902(7) Uani C . 1 . 0
C13 0.4862(6) -0.1942(6) 0.5243(6) 0.0312(29) Uani C . 1 . 0
C14 0.4730(6) -0.3069(6) 0.5445(8) 0.0493(36) Uani C . 1 . 0
C15 0.5634(8) -0.4663(9) 0.6253(9) 0.0706(8) Uani C . 1 . 0
C16 0.6598(9) -0.5166(9) 0.6404(9) 0.0797(8) Uani C . 1 . 0
C17 -0.1371(6) 0.5965(6) 0.3362(6) 0.0323(28) Uani C . 1 . 0
C18 -0.2158(6) 0.6464(7) 0.2425(7) 0.0539(41) Uani C . 1 . 0
C19 -0.3576(8) 0.6741(8) 0.2969(8) 0.0648(7) Uani C . 1 . 0
C20 -0.4167(9) 0.7592(9) 0.2949(9) 0.0749(8) Uani C . 1 . 0
C21 -0.1152(6) 0.3401(6) 0.5491(7) 0.0397(32) Uani C . 1 . 0
C22 -0.1871(7) 0.2533(8) 0.5664(9) 0.0686(50) Uani C . 1 . 0
C23 -0.2435(9) 0.1526(10) 0.7182(10) 0.0819(8) Uani C . 1 . 0
C24 -0.2874(10) 0.1566(10) 0.7946(10) 0.0890(8) Uani C . 1 . 0
C25 0.3701(6) 0.3734(6) 1.0915(7) 0.0410(35) Uani C . 1 . 0
C26 0.2975(7) 0.3013(8) 1.1494(7) 0.0520(41) Uani C . 1 . 2
C27 0.1349(9) 0.2522(9) 1.1479(9) 0.0773(11) Uani C . 1 . 0
C28 0.1357(10) 0.1581(11) 1.1338(10) 0.0926(13) Uani C . 1 . 0
C29 0.4277(6) 0.6449(6) 1.0348(6) 0.0370(36) Uani C . 1 . 0
C30 0.3861(8) 0.7265(7) 1.0597(7) 0.0653(41) Uani C . 1 . 0
C31 0.2213(9) 0.7476(10) 0.9802(10) 0.0828(8) Uani C . 1 . 0
C32 0.1516(11) 0.8279(11) 0.9000(11) 0.1019(9) Uani C . 1 . 0
H0131 0.14650(0) 0.34350(0) 0.40460(0) 0.0340(0) Uiso H calc 1 . 0
H0132 0.06730(0) 0.39020(0) 0.32640(0) 0.0340(0) Uiso H calc 1 . 0
H21 -0.17000(0) 0.28700(0) 0.23700(0) 0.0340(0) Uiso H calc 1 . 0
H22 -0.14400(0) 0.32700(0) 0.32000(0) 0.0340(0) Uiso H calc 1 . 0
H31 -0.14000(0) 0.48300(0) 0.16700(0) 0.0340(0) Uiso H calc 1 . 0
H32 -0.12700(0) 0.43900(0) 0.09000(0) 0.0340(0) Uiso H calc 1 . 0
H41 0.04200(0) 0.49800(0) 0.09000(0) 0.0340(0) Uiso H calc 1 . 0
H42 0.02900(0) 0.54500(0) 0.17200(0) 0.0340(0) Uiso H calc 1 . 0
H43 -0.03800(0) 0.59500(0) 0.05500(0) 0.0340(0) Uiso H calc 1 . 0
H61 0.18300(0) 0.10100(0) 0.73700(0) 0.0340(0) Uiso H calc 1 . 0
H62 0.16100(0) 0.20500(0) 0.64000(0) 0.0340(0) Uiso H calc 1 . 0
H71 0.12200(0) 0.07600(0) 0.87300(0) 0.0340(0) Uiso H calc 1 . 0
H72 0.02200(0) 0.04100(0) 0.83400(0) 0.0340(0) Uiso H calc 1 . 0
H81 -0.06600(0) 0.19200(0) 0.83100(0) 0.0340(0) Uiso H calc 1 . 0
H82 0.04000(0) 0.23000(0) 0.87300(0) 0.0340(0) Uiso H calc 1 . 0
H83 -0.00300(0) 0.11800(0) 0.94600(0) 0.0340(0) Uiso H calc 1 . 0
H101 0.59900(0) 0.19400(0) 0.20300(0) 0.0340(0) Uiso H calc 1 . 0
H102 0.61400(0) 0.08800(0) 0.20100(0) 0.0340(0) Uiso H calc 1 . 0
H111 0.42900(0) 0.01000(0) 0.16300(0) 0.0340(0) Uiso H calc 1 . 0
H112 0.50700(0) 0.03500(0) 0.09500(0) 0.0340(0) Uiso H calc 1 . 0
H121 0.39400(0) 0.16600(0) -0.05100(0) 0.0340(0) Uiso H calc 1 . 0
H122 0.31100(0) 0.14000(0) 0.02200(0) 0.0340(0) Uiso H calc 1 . 0
H123 0.34700(0) 0.05000(0) -0.00800(0) 0.0340(0) Uiso H calc 1 . 0
H141 0.43200(0) -0.34500(0) 0.60000(0) 0.0340(0) Uiso H calc 1 . 0
H142 0.42800(0) -0.31500(0) 0.48500(0) 0.0340(0) Uiso H calc 1 . 0
H151 0.50700(0) -0.49800(0) 0.59400(0) 0.0340(0) Uiso H calc 1 . 0
H152 0.54200(0) -0.48500(0) 0.69300(0) 0.0340(0) Uiso H calc 1 . 0
H161 0.71400(0) -0.48800(0) 0.67700(0) 0.0340(0) Uiso H calc 1 . 0
H162 0.67700(0) -0.50200(0) 0.57100(0) 0.0340(0) Uiso H calc 1 . 0
H163 0.66100(0) -0.59500(0) 0.68200(0) 0.0340(0) Uiso H calc 1 . 0
H181 -0.18600(0) 0.67900(0) 0.17800(0) 0.0340(0) Uiso H calc 1 . 0
H182 -0.25500(0) 0.59100(0) 0.29600(0) 0.0340(0) Uiso H calc 1 . 0
H191 -0.33600(0) 0.61700(0) 0.36900(0) 0.0340(0) Uiso H calc 1 . 0
H192 -0.39900(0) 0.62900(0) 0.26600(0) 0.0340(0) Uiso H calc 1 . 0
H201 -0.44200(0) 0.81100(0) 0.22100(0) 0.0340(0) Uiso H calc 1 . 0
H202 -0.37500(0) 0.79700(0) 0.33200(0) 0.0340(0) Uiso H calc 1 . 0
H203 -0.47300(0) 0.72600(0) 0.32900(0) 0.0340(0) Uiso H calc 1 . 0
H221 -0.23000(0) 0.26100(0) 0.49800(0) 0.0340(0) Uiso H calc 1 . 0
H222 -0.15400(0) 0.18300(0) 0.58700(0) 0.0340(0) Uiso H calc 1 . 0
H231 -0.17600(0) 0.11600(0) 0.74800(0) 0.0340(0) Uiso H calc 1 . 0
H232 -0.27700(0) 0.09600(0) 0.69600(0) 0.0340(0) Uiso H calc 1 . 0
H241 -0.35900(0) 0.18400(0) 0.77500(0) 0.0340(0) Uiso H calc 1 . 0
H242 -0.25200(0) 0.20600(0) 0.82100(0) 0.0340(0) Uiso H calc 1 . 0
H243 -0.28900(0) 0.08600(0) 0.85500(0) 0.0340(0) Uiso H calc 1 . 0
H261 0.32000(0) 0.22500(0) 1.18000(0) 0.0340(0) Uiso H calc 1 . 0
H262 0.29800(0) 0.30600(0) 1.21700(0) 0.0340(0) Uiso H calc 1 . 0
H271 0.06700(0) 0.28800(0) 1.12800(0) 0.0340(0) Uiso H calc 1 . 0
H272 0.14900(0) 0.23800(0) 1.22400(0) 0.0340(0) Uiso H calc 1 . 0
H281 0.20300(0) 0.12100(0) 1.16000(0) 0.0340(0) Uiso H calc 1 . 0
H282 0.11600(0) 0.17400(0) 1.05800(0) 0.0340(0) Uiso H calc 1 . 0
H283 0.08600(0) 0.11100(0) 1.17200(0) 0.0340(0) Uiso H calc 1 . 0
H301 0.36400(0) 0.69200(0) 1.12800(0) 0.0340(0) Uiso H calc 1 . 0
H302 0.44200(0) 0.76800(0) 1.07900(0) 0.0340(0) Uiso H calc 1 . 0
H311 0.19800(0) 0.71500(0) 1.04800(0) 0.0340(0) Uiso H calc 1 . 0
H312 0.22300(0) 0.68200(0) 0.96800(0) 0.0340(0) Uiso H calc 1 . 0
H321 0.17100(0) 0.85500(0) 0.83000(0) 0.0340(0) Uiso H calc 1 . 0
H322 0.14400(0) 0.89000(0) 0.91500(0) 0.0340(0) Uiso H calc 1 . 0
H323 0.08400(0) 0.79600(0) 0.89400(0) 0.0340(0) Uiso H calc 1 . 0

loop_
_atom_site_aniso_label
_atom_site_aniso_U_11
_atom_site_aniso_U_22
_atom_site_aniso_U_33
_atom_site_aniso_U_23
_atom_site_aniso_U_13
_atom_site_aniso_U_12
Ru1 0.0240(10) 0.0250(10) 0.0320(10) -0.0020(10) 0.0060(10) -0.0140(10)
Ru2 0.0240(10) 0.0290(10) 0.0250(10) 0.0020(10) 0.0040(10) -0.0090(10)
Ru3 0.0340(10) 0.0310(10) 0.0320(10) -0.0010(10) 0.0050(10) -0.0180(10)
Ru4 0.0370(10) 0.0320(10) 0.0310(10) -0.0030(10) 0.0090(10) -0.0100(10)
Cl1 0.0180(10) 0.0430(10) 0.0320(10) 0.0010(10) 0.0050(10) -0.0130(10)
Cl2 0.0390(10) 0.0560(10) 0.0310(10) 0.0060(10) 0.0001(10) -0.0120(10)
O1 0.0270(30) 0.0230(30) 0.0300(30) 0.0020(20) 0.0070(20) -0.0080(20)
O2 0.0230(30) 0.0220(30) 0.0320(30) 0.0030(20) 0.0060(20) -0.0090(20)
O3 0.0240(30) 0.0300(30) 0.0330(30) -0.0070(20) 0.0050(20) -0.0190(20)
O4 0.0280(30) 0.0300(30) 0.0280(30) -0.0030(20) 0.0080(20) -0.0170(20)
O5 0.0320(30) 0.0350(30) 0.0180(30) 0.0050(20) 0.0020(20) -0.0050(20)
O6 0.0250(30) 0.0360(30) 0.0220(30) 0.0020(20) 0.0070(20) -0.0070(20)
O7 0.0230(30) 0.0260(30) 0.0350(30) 0.0030(20) 0.0030(20) -0.0110(20)
O8 0.0220(30) 0.0290(30) 0.0420(30) -0.0030(20) 0.0050(20) -0.0160(30)
O9 0.0380(30) 0.0370(30) 0.0270(30) 0.0040(20) 0.0010(20) -0.0190(30)
O10 0.0320(30) 0.0300(30) 0.0290(30) 0.0030(20) 0.0010(20) -0.0160(20)
O11 0.0320(30) 0.0280(30) 0.0360(30) -0.0060(20) 0.0090(20) -0.0210(20)
O12 0.0330(30) 0.0310(30) 0.0360(30) -0.0050(20) 0.0110(20) -0.0190(30)
O13 0.0390(30) 0.0440(30) 0.0420(30) 0.0030(30) 0.0050(30) -0.0310(30)
O14 0.0350(30) 0.0340(30) 0.0350(30) -0.0070(20) 0.0060(30) -0.0070(30)
O15 0.0370(30) 0.0380(30) 0.0270(30) -0.0040(30) 0.0120(20) -0.0030(20)
O16 0.0360(30) 0.0290(30) 0.0300(30) 0.0030(20) 0.0080(20) -0.0080(20)
O17 0.0440(30) 0.0360(30) 0.0340(30) 0.0030(30) 0.0040(30) -0.0170(30)
O18 0.0480(30) 0.0240(30) 0.0260(30) 0.0010(20) 0.0040(20) -0.0020(20)
O19 0.0670(40) 0.0800(50) 0.0500(40) -0.0130(40) 0.0150(30) -0.0490(40)
O20 0.0650(40) 0.0650(40) 0.0230(30) 0.0001(30) 0.0070(30) -0.0070(30)
O21 0.0390(30) 0.0210(30) 0.0870(50) 0.0020(20) 0.0280(30) -0.0050(30)
O22 0.0380(30) 0.0330(30) 0.0410(30) 0.0050(30) -0.0030(30) -0.0140(30)
O23 0.0800(50) 0.0400(40) 0.1410(60) -0.0290(30) 0.0820(50) -0.0450(40)
O24 0.0690(50) 0.0540(40) 0.0730(50) 0.0140(40) 0.0070(40) -0.0330(40)
O25 0.0370(40) 0.0950(50) 0.0780(50) -0.0150(40) 0.0090(30) 0.0370(40)
O26 0.0380(40) 0.0470(40) 0.1350(70) -0.0050(30) 0.0240(40) -0.0430(40)
C1 0.0310(40) 0.0230(40) 0.0270(40) 0.0001(30) -0.0010(30) -0.0160(30)
C2 0.0380(50) 0.0280(40) 0.0330(40) 0.0070(30) 0.0010(40) -0.0070(40)
C3 0.0490(10) 0.0490(10) 0.0490(10) -0.0020(10) 0.0100(10) -0.0210(10)
C4 0.0620(10) 0.0620(10) 0.0620(10) -0.0020(10) 0.0120(10) -0.0270(10)
C5 0.0300(40) 0.0230(40) 0.0250(40) 0.0001(30) -0.0010(30) -0.0110(30)
C6 0.0410(50) 0.0570(50) 0.0600(60) -0.0140(40) 0.0090(40) -0.0470(50)
C7 0.0740(10) 0.0740(10) 0.0740(10) -0.0030(10) 0.0140(10) -0.0320(10)
C8 0.0820(10) 0.0820(10) 0.0820(10) -0.0030(10) 0.0160(10) -0.0350(10)
C9 0.0350(40) 0.0350(40) 0.0210(40) 0.0010(30) 0.0080(30) -0.0100(30)
C10 0.0400(50) 0.0660(60) 0.0210(40) 0.0001(40) 0.0060(30) -0.0040(40)
C11 0.0710(10) 0.0710(10) 0.0710(10) -0.0030(10) 0.0140(1) -0.0310(1)
C12 0.0780(10) 0.0780(10) 0.0780(10) -0.0030(10) 0.0150(1) -0.0340(1)
C13 0.0290(40) 0.0280(40) 0.0240(40) 0.0020(30) 0.0100(30) -0.0070(30)
C14 0.0340(40) 0.0290(40) 0.0710(60) -0.0070(30) 0.0180(40) -0.0180(40)
C15 0.0610(10) 0.0610(10) 0.0610(10) -0.0020(10) 0.0120(10) -0.0260(20)
C16 0.0690(10) 0.0690(10) 0.0690(10) -0.0030(10) 0.0130(10) -0.0300(10)
C17 0.0320(40) 0.0260(40) 0.0310(40) -0.0070(30) 0.0040(30) -0.0130(30)
C18 0.0380(50) 0.0460(60) 0.0410(50) 0.0060(40) -0.0090(40) -0.0240(40)
C19 0.0560(10) 0.0560(10) 0.0560(10) -0.0020(10) 0.0110(10) -0.0240(20)
C20 0.0650(10) 0.0650(10) 0.0650(10) -0.0030(10) 0.0130(20) -0.0280(20)
C21 0.0310(40) 0.0290(40) 0.0420(50) -0.0010(30) 0.0080(40) -0.0190(40)
C22 0.0560(60) 0.0520(60) 0.1010(80) -0.0280(50) 0.0470(60) -0.0530(60)
C23 0.0710(10) 0.0710(10) 0.0710(10) -0.0030(10) 0.0140(10) -0.0310(30)
C24 0.0770(10) 0.0770(10) 0.0770(10) -0.0030(10) 0.0150(10) -0.0330(30)
C25 0.0360(50) 0.0340(40) 0.0430(50) -0.0060(40) 0.0120(40) -0.0070(40)
C26 0.0370(50) 0.0630(60) 0.0490(50) -0.0130(40) 0.0140(40) 0.0180(50)
C27 0.0670(10) 0.0670(10) 0.0670(10) -0.0030(20) 0.0130(10) -0.0290(30)
C28 0.0800(10) 0.0800(10) 0.0800(10) -0.0030(30) 0.0150(40) -0.0340(50)
C29 0.0470(50) 0.0280(40) 0.0310(50) -0.0050(40) 0.0170(40) -0.0090(40)
C30 0.0700(60) 0.0460(50) 0.0420(60) 0.0130(50) 0.0090(50) -0.0260(50)
C31 0.0730(10) 0.0730(10) 0.0730(10) -0.0030(10) 0.0240(30) -0.0310(50)
C32 0.0880(10) 0.0880(10) 0.0880(10) -0.0030(10) 0.0170(40) -0.0380(60)

loop_
_atom_type_symbol
_atom_type_number_in_cell
_atom_type_description
_atom_type_scat_dispersion_real
_atom_type_scat_dispersion_imag
_atom_type_scat_source
Ru 8 'Ruthenium   ' -1.2594 0.8363 'Int. Tab. C, 4.2.6.8, 6.1.1.4'
Cl 4 'Chlorine    ' 0.1484 0.1585 'Int. Tab. C, 4.2.6.8, 6.1.1.4'
'O ' 52 'Oxygen      ' 0.0106 0.0060 'Int. Tab. C, 4.2.6.8, 6.1.1.4'
'C ' 64 'Carbon      ' 0.0033 0.0016 'Int. Tab. C, 4.2.6.8, 6.1.1.4'
'H ' 116 'Hydrogen    ' 0.0000 0.0000 'Int. Tab. C, 4.2.6.8, 6.1.1.4'

loop_
_geom_angle_atom_site_label_1
_geom_angle_atom_site_label_2
_geom_angle_atom_site_label_3
_geom_angle
_geom_angle_site_symmetry_1
_geom_angle_site_symmetry_2
_geom_angle_site_symmetry_3
_geom_angle_publ_flag
Cl1 Ru1 O1 89.7(2) . . . no
Cl1 Ru1 O3 89.2(2) . . . no
O1 Ru1 O3 89.0(2) . . . no
Cl1 Ru2 O5 91.2(2) . . . no
Cl1 Ru2 O8 91.4(2) . . . no
O5 Ru2 O8 92.2(2) . . . no
O9 Ru3 O11 88.3(2) . . . no
O9 Ru3 O13 90.3(2) . . . no
O11 Ru3 O13 88.3(2) . . . no
Cl2 Ru4 O14 94.0(2) . . . no
Cl2 Ru4 O16 91.1(2) . . . no
O14 Ru4 O16 88.9(3) . . . no
Ru1 Cl1 Ru2 138.4(1) . . . no
Ru1 O1 C1 118.0(5) . . . no
Ru1 O3 C5 119.4(5) . . . no
Ru2 O5 C9 117.9(5) . . . no
Ru2 O8 C13 119.0(6) . . . no
Ru3 O9 C17 118.7(5) . . . no
Ru3 O11 C21 118.5(5) . . . no
Ru3 O13 H0131 119.5(5) . . . no
Ru3 O13 H0132 116.1(5) . . . no
H0131 O13 H0132 108.9(6) . . . no
Ru4 O14 C25 117.4(6) . . . no
Ru4 O16 C29 117.6(6) . . . no
C2 O18 C3 111.5(6) . . . no
C6 O19 C7 115.3(8) . . . no
C10 O20 C11 112.9(8) . . . no
C14 O21 C15 114.2(8) . . . no
C18 O22 C19 113.5(7) . . . no
C22 O23 C23 114.9(9) . . . no
C30 O24 C31 113.2(9) . . . no
C26 O25 C27 113.8(8) . . . no
O1 C1 O2 124.4(7) . . . no
O1 C1 C2 119.9(7) . . . no
O2 C1 C2 115.7(7) . . . no
O18 C2 C1 112.1(7) . . . no
O18 C2 H21 111.3(8) . . . no
O18 C2 H22 111.7(7) . . . no
C1 C2 H21 111.7(7) . . . no
C1 C2 H22 110.7(8) . . . no
H21 C2 H22 98.7(8) . . . no
O18 C3 C4 107.9(9) . . . no
O18 C3 H31 112.2(9) . . . no
O18 C3 H32 112.1(8) . . . no
C4 C3 H31 112.7(9) . . . no
C4 C3 H32 113(1) . . . no
H31 C3 H32 98.9(9) . . . no
C3 C4 H41 111(1) . . . no
C3 C4 H42 112(1) . . . no
C3 C4 H43 109(1) . . . no
H41 C4 H42 109(1) . . . no
H41 C4 H43 108(1) . . . no
H42 C4 H43 108(1) . . . no
O3 C5 O4 124.3(7) . . . no
O3 C5 C6 114.3(7) . . . no
O4 C5 C6 121.3(7) . . . no
O19 C6 C5 115.1(8) . . . no
O19 C6 H61 111.3(8) . . . no
O19 C6 H62 111.2(8) . . . no
C5 C6 H61 110.0(8) . . . no
C5 C6 H62 110.0(9) . . . no
H61 C6 H62 98.0(8) . . . no
O19 C7 C8 107(1) . . . no
O19 C7 H71 114(1) . . . no
O19 C7 H72 113(1) . . . no
C8 C7 H71 112(1) . . . no
C8 C7 H72 111(1) . . . no
H71 C7 H72 99(1) . . . no
C7 C8 H81 111(1) . . . no
C7 C8 H82 112(1) . . . no
C7 C8 H83 109(1) . . . no
H81 C8 H82 109(1) . . . no
H81 C8 H83 107(1) . . . no
H82 C8 H83 109(1) . . . no
O5 C9 O6 123.9(7) . . . no
O5 C9 C10 120.9(7) . . . no
O6 C9 C10 115.2(6) . . . no
O20 C10 C9 114.8(6) . . . no
O20 C10 H101 110.4(8) . . . no
O20 C10 H102 111.2(8) . . . no
C9 C10 H101 111.1(8) . . . no
C9 C10 H102 110.6(7) . . . no
H101 C10 H102 97.6(9) . . . no
O20 C11 C12 109(1) . . . no
O20 C11 H111 113(1) . . . no
O20 C11 H112 113(1) . . . no
C12 C11 H111 111(1) . . . no
C12 C11 H112 113(1) . . . no
H111 C11 H112 98(1) . . . no
C11 C12 H121 110(1) . . . no
C11 C12 H122 112(1) . . . no
C11 C12 H123 111(1) . . . no
H121 C12 H122 107(1) . . . no
H121 C12 H123 108(1) . . . no
H122 C12 H123 109(1) . . . no
O7 C13 O8 123.8(7) . . . no
O7 C13 C14 119.9(8) . . . no
O8 C13 C14 116.3(8) . . . no
O21 C14 C13 110.8(8) . . . no
O21 C14 H141 111.7(8) . . . no
O21 C14 H142 110.7(8) . . . no
C13 C14 H141 112.5(8) . . . no
C13 C14 H142 112.3(9) . . . no
H141 C14 H142 98.3(8) . . . no
O21 C15 C16 111(1) . . . no
O21 C15 H151 111(1) . . . no
O21 C15 H152 112(1) . . . no
C16 C15 H151 112(1) . . . no
C16 C15 H152 112(1) . . . no
H151 C15 H152 98(1) . . . no
C15 C16 H161 111(1) . . . no
C15 C16 H162 111(1) . . . no
C15 C16 H163 112(1) . . . no
H161 C16 H162 107(1) . . . no
H161 C16 H163 108(1) . . . no
H162 C16 H163 108(1) . . . no
O9 C17 O10 123.2(8) . . . no
O9 C17 C18 116.5(7) . . . no
O9 C17 H182 125.8(6) . . . no
O10 C17 C18 120.3(7) . . . no
O10 C17 H182 98.6(6) . . . no
C18 C17 H182 39.2(4) . . . no
O22 C18 C17 113.8(7) . . . no
O22 C18 H181 111.0(8) . . . no
O22 C18 H182 83.6(7) . . . no
C17 C18 H181 110.6(8) . . . no
C17 C18 H182 77.6(6) . . . no
H181 C18 H182 157(1) . . . no
O22 C19 C20 107.8(9) . . . no
O22 C19 H191 113.2(9) . . . no
O22 C19 H192 113(1) . . . no
C20 C19 H191 112(1) . . . no
C20 C19 H192 113(1) . . . no
H191 C19 H192 97.6(9) . . . no
C19 C20 H201 110(1) . . . no
C19 C20 H202 110(1) . . . no
C19 C20 H203 107(1) . . . no
H201 C20 H202 109(1) . . . no
H201 C20 H203 110(1) . . . no
H202 C20 H203 111(1) . . . no
O11 C21 O12 123.8(8) . . . no
O11 C21 C22 116.5(8) . . . no
O12 C21 C22 119.7(9) . . . no
O23 C22 C21 112.3(9) . . . no
O23 C22 H221 110(1) . . . no
O23 C22 H222 112(1) . . . no
C21 C22 H221 110.8(9) . . . no
C21 C22 H222 113(1) . . . no
H221 C22 H222 98.1(9) . . . no
O23 C23 C24 113(1) . . . no
O23 C23 H231 114(1) . . . no
O23 C23 H232 111(1) . . . no
C24 C23 H231 112(1) . . . no
C24 C23 H232 109(1) . . . no
H231 C23 H232 96(1) . . . no
C23 C24 H241 118(1) . . . no
C23 C24 H242 110(1) . . . no
C23 C24 H243 114(1) . . . no
H241 C24 H242 102(1) . . . no
H241 C24 H243 103(1) . . . no
H242 C24 H243 109(1) . . . no
O14 C25 O15 125.1(8) . . . no
O14 C25 C26 119.5(8) . . . no
O15 C25 C26 115.4(8) . . . no
O25 C26 C25 112.9(8) . . . no
O25 C26 H261 111.9(9) . . . no
O25 C26 H262 110.2(9) . . . no
C25 C26 H261 112.2(9) . . . no
C25 C26 H262 111.2(8) . . . no
H261 C26 H262 98(1) . . . no
O25 C27 C28 107(1) . . . no
O25 C27 H271 113(1) . . . no
O25 C27 H272 112(1) . . . no
C28 C27 H271 114(1) . . . no
C28 C27 H272 113(1) . . . no
H271 C27 H272 98(1) . . . no
C27 C28 H281 113(1) . . . no
C27 C28 H282 111(1) . . . no
C27 C28 H283 107(1) . . . no
H281 C28 H282 107(1) . . . no
H281 C28 H283 110(1) . . . no
H282 C28 H283 109(1) . . . no
O16 C29 O17 126.0(8) . . . no
O16 C29 C30 118.8(8) . . . no
O17 C29 C30 115.3(8) . . . no
O24 C30 C29 116.8(9) . . . no
O24 C30 H301 110.0(9) . . . no
O24 C30 H302 109.9(9) . . . no
C29 C30 H301 110.6(9) . . . no
C29 C30 H302 109.5(9) . . . no
H301 C30 H302 98.6(9) . . . no
O24 C31 C32 107(1) . . . no
O24 C31 H311 114(1) . . . no
O24 C31 H312 114(1) . . . no
C32 C31 H311 112(1) . . . no
C32 C31 H312 112(1) . . . no
H311 C31 H312 98(1) . . . no
C31 C32 H321 112(1) . . . no
C31 C32 H322 113(1) . . . no
C31 C32 H323 109(1) . . . no
H321 C32 H322 108(1) . . . no
H321 C32 H323 107(1) . . . no
H322 C32 H323 108(2) . . . no
C17 H182 C18 63.2(6) . . . no

loop_
_geom_bond_atom_site_label_1
_geom_bond_atom_site_label_2
_geom_bond_distance
_geom_bond_site_symmetry_1
_geom_bond_site_symmetry_2
_geom_bond_publ_flag
Ru1 CL1 2.563(2) . . no
Ru1 O1 2.036(5) . . no
Ru1 O3 1.999(6) . . no
Ru2 CL1 2.558(2) . . no
Ru2 O5 2.030(6) . . no
Ru2 O8 2.011(6) . . no
Ru3 O9 2.017(5) . . no
Ru3 O11 2.026(5) . . no
Ru3 O13 2.238(8) . . no
Ru4 CL2 2.499(3) . . no
Ru4 O14 2.026(6) . . no
Ru4 O16 2.031(7) . . no
O1 C1 1.26(1) . . no
O2 C1 1.254(9) . . no
O3 C5 1.26(1) . . no
O4 C5 1.254(9) . . no
O5 C9 1.26(1) . . no
O6 C9 1.257(8) . . no
O7 C13 1.255(9) . . no
O8 C13 1.269(9) . . no
O9 C17 1.27(1) . . no
O10 C17 1.26(1) . . no
O11 C21 1.26(1) . . no
O12 C21 1.27(1) . . no
O14 C25 1.26(0) . . no
O15 C25 1.25(1) . . no
O16 C29 1.26(1) . . no
O17 C29 1.245(9) . . no
O18 C2 1.41(1) . . no
O18 C3 1.448(9) . . no
O19 C6 1.39(1) . . no
O19 C7 1.36(1) . . no
O20 C10 1.40(1) . . no
O20 C11 1.38(1) . . no
O21 C14 1.39(1) . . no
O21 C15 1.38(1) . . no
O22 C18 1.41(1) . . no
O22 C19 1.42(1) . . no
O23 C22 1.38(1) . . no
O23 C23 1.38(1) . . no
O24 C30 1.38(1) . . no
O24 C31 1.40(1) . . no
O25 C26 1.34(1) . . no
O25 C27 1.42(1) . . no
C1 C2 1.49(1) . . no
C3 C4 1.48(1) . . no
C5 C6 1.51(1) . . no
C7 C8 1.55(2) . . no
C9 C10 1.50(1) . . no
C11 C12 1.48(1) . . no
C13 C14 1.50(1) . . no
C15 C16 1.47(1) . . no
C17 C18 1.49(1) . . no
C19 C20 1.47(1) . . no
C21 C22 1.50(1) . . no
C23 C24 1.40(2) . . no
C25 C26 1.50(1) . . no
C27 C28 1.43(2) . . no
C29 C30 1.52(1) . . no
C31 C32 1.45(1) . . no

loop_
_geom_torsion_atom_site_label_1
_geom_torsion_atom_site_label_2
_geom_torsion_atom_site_label_3
_geom_torsion_atom_site_label_4
_geom_torsion
_geom_torsion_site_symmetry_1
_geom_torsion_site_symmetry_2
_geom_torsion_site_symmetry_3
_geom_torsion_site_symmetry_4
_geom_torsion_publ_flag
O1 Ru1 Cl1 Ru2 139.2(2) . . . . no
O3 Ru1 Cl1 Ru2 50.2(2) . . . . no
Cl1 Ru1 O1 C1 -178.8(6) . . . . no
O3 Ru1 O1 C1 -89.5(6) . . . . no
Cl1 Ru1 O3 C5 176.0(6) . . . . no
O1 Ru1 O3 C5 86.2(6) . . . . no
O5 Ru2 Cl1 Ru1 173.0(2) . . . . no
O8 Ru2 Cl1 Ru1 80.8(2) . . . . no
Cl1 Ru2 O5 C9 176.1(6) . . . . no
O8 Ru2 O5 C9 -92.5(6) . . . . no
Cl1 Ru2 O8 C13 -177.4(6) . . . . no
O5 Ru2 O8 C13 91.4(6) . . . . no
O11 Ru3 O9 C17 87.8(6) . . . . no
O13 Ru3 O9 C17 176.0(6) . . . . no
O9 Ru3 O11 C21 -87.5(6) . . . . no
O13 Ru3 O11 C21 -177.9(6) . . . . no
Cl2 Ru4 O14 C25 -179.7(6) . . . . no
O16 Ru4 O14 C25 -88.6(6) . . . . no
Cl2 Ru4 O16 C29 -176.1(6) . . . . no
O14 Ru4 O16 C29 90.0(6) . . . . no
Ru1 O1 C1 O2 1(1) . . . . no
Ru1 O1 C1 C2 -179.5(6) . . . . no
Ru1 O3 C5 O4 6(1) . . . . no
Ru1 O3 C5 C6 -173.6(6) . . . . no
Ru2 O5 C9 O6 8(1) . . . . no
Ru2 O5 C9 C10 -168.4(6) . . . . no
Ru2 O8 C13 O7 -4(1) . . . . no
Ru2 O8 C13 C14 174.1(6) . . . . no
Ru3 O9 C17 O10 2(1) . . . . no
Ru3 O9 C17 C18 -176.7(6) . . . . no
Ru3 O11 C21 O12 -4(1) . . . . no
Ru3 O11 C21 C22 172.7(6) . . . . no
Ru4 O14 C25 O15 0(1) . . . . no
Ru4 O14 C25 C26 177.9(6) . . . . no
Ru4 O16 C29 O17 1(1) . . . . no
Ru4 O16 C29 C30 -178.6(6) . . . . no
C3 O18 C2 C1 171.2(7) . . . . no
C2 O18 C3 C4 165.2(8) . . . . no
C7 O19 C6 C5 94(1) . . . . no
C6 O19 C7 C8 167.1(9) . . . . no
C11 O20 C10 C9 -78(1) . . . . no
C10 O20 C11 C12 -176.7(9) . . . . no
C15 O21 C14 C13 156.0(8) . . . . no
C14 O21 C15 C16 175.7(9) . . . . no
C19 O22 C18 C17 -85(1) . . . . no
C18 O22 C19 C20 -179.1(8) . . . . no
C23 O23 C22 C21 -123(1) . . . . no
C22 O23 C23 C24 168(1) . . . . no
C31 O24 C30 C29 75(1) . . . . no
C30 O24 C31 C32 180(1) . . . . no
C27 O25 C26 C25 -178.6(9) . . . . no
C26 O25 C27 C28 -87(1) . . . . no
O1 C1 C2 O18 -11(1) . . . . no
O2 C1 C2 O18 168.1(7) . . . . no
O3 C5 C6 O19 166.6(8) . . . . no
O4 C5 C6 O19 -12(1) . . . . no
O5 C9 C10 O20 -11(1) . . . . no
O6 C9 C10 O20 171.4(7) . . . . no
O7 C13 C14 O21 -12(1) . . . . no
O8 C13 C14 O21 168.5(7) . . . . no
O9 C17 C18 O22 -167.9(7) . . . . no
O10 C17 C18 O22 13(1) . . . . no
O9 C17 H182 C18 -88(1) . . . . no
O10 C17 H182 C18 128.4(8) . . . . no
O22 C18 H182 C17 -116.1(7) . . . . no
O11 C21 C22 O23 173.2(8) . . . . no
O12 C21 C22 O23 -8(1) . . . . no
O14 C25 C26 O25 -12(1) . . . . no
O15 C25 C26 O25 166.8(8) . . . . no
O16 C29 C30 O24 -3(1) . . . . no
O17 C29 C30 O24 176.7(8) . . . . no
